data_1530750
loop_
_publ_author_name
'Shashkin, D.N.'
'Simonov, M.A.'
'Belov, N.V.'

_publ_section_title
;
 The crystal structure of uralborite Ca2 (B4 O4 (O H)8)
;
_journal_name_full 'Doklady Akademii Nauk SSSR'
_journal_page_first 532
_journal_page_last 535
_journal_volume 189
_journal_year 1969
_chemical_formula_sum 'B2 Ca H4 O6'
_chemical_name_systematic 'Ca (B2 O2 (O H)4)'
_space_group_IT_number 14
_symmetry_space_group_name_Hall '-P 2yn'
_symmetry_space_group_name_H-M 'P 1 21/n 1'
_cell_angle_alpha 90
_cell_angle_beta 83
_cell_angle_gamma 90
_cell_formula_units_Z 8
_cell_length_a 6.92
_cell_length_b 12.35
_cell_length_c 9.8
_cell_volume 831.285
_citation_journal_id_ASTM DANKAS
_cod_data_source_file Shashkin_DANKAS_1969_872.cif
_cod_data_source_block H4B2Ca1O6
_cod_original_cell_volume 831.2849
_cod_original_sg_symbol_Hall '-P 2ybc (x-z,y,z)'
_cod_original_formula_sum 'H4 B2 Ca1 O6'
_cod_database_code 1530750

loop_
_symmetry_equiv_pos_as_xyz
x,y,z
-x+1/2,y+1/2,-z+1/2
-x,-y,-z
x-1/2,-y-1/2,z-1/2

loop_
_atom_site_label
_atom_site_type_symbol
_atom_site_fract_x
_atom_site_fract_y
_atom_site_fract_z
_atom_site_occupancy
_atom_site_U_iso_or_equiv
O12 O-2 0.639 0.455 0.281 1 0.0
O7 O-2 0.687 0.235 0.484 1 0.0
Ca1 Ca+2 0.698 0.259 0.238 1 0.0
O5 O-2 0.913 0.152 0.067 1 0.0
O9 O-2 0.517 0.293 0.039 1 0.0
B1 B+3 0.742 0.008 0.338 1 0.0
B4 B+3 0.597 0.308 0.596 1 0.0
B2 B+3 0.825 0.153 0.519 1 0.0
O3 O-2 0.756 0.097 0.651 1 0.0
O10 O-2 0.729 0.399 0.613 1 0.0
O6 O-2 0.852 0.22 0.822 1 0.0
Ca2 Ca+2 0.719 0.401 0.864 1 0.0
O4 O-2 0.576 0.099 0.877 1 0.0
O11 O-2 0.851 0.419 0.076 1 0.0
O8 O-2 0.556 0.248 0.729 1 0.0
O1 O-2 0.87 0.072 0.405 1 0.0
O2 O-2 0.585 0.07 0.277 1 0.0
B3 B+3 0.682 0.164 0.769 1 0.0
